data_7208845
loop_
_publ_author_name
'Lu, Qing'
'Song, Gonghua'
'Jasinski, Jerry P.'
'Keeley, Amanda C.'
'Zhang, Wei'

_publ_section_title
;
 One-pot double [3 + 2] cycloaddition for diastereoselective synthesis of
 tetracyclic pyrrolidine compounds
;
_journal_issue 11
_journal_name_full 'Green Chemistry'
_journal_page_first 3010
_journal_paper_doi 10.1039/c2gc36066g
_journal_volume 14
_journal_year 2012
_chemical_formula_moiety 'C25 H25 N3 O8'
_chemical_formula_sum 'C25 H25 N3 O8'
_chemical_formula_weight 495.48
_chemical_name_systematic
;
(3aS,3cS,6aR,7S,9S,9aR)-methyl 2,5-diethyl-7,9-di(furan-2-yl)-
1,3,4,6-tetraoxododecahydro-1H-dipyrrolo[3,4-a:3',4'-f]
pyrrolizine-3b-carboxylate

;
_space_group_IT_number 14
_symmetry_cell_setting monoclinic
_symmetry_space_group_name_Hall '-P 2ybc'
_symmetry_space_group_name_H-M 'P 1 21/c 1'
_atom_sites_solution_hydrogens geom
_atom_sites_solution_primary direct
_atom_sites_solution_secondary difmap
_audit_creation_method SHELXL-97
_cell_angle_alpha 90.0
_cell_angle_beta 111.566(4)
_cell_angle_gamma 90.0
_cell_formula_units_Z 4
_cell_length_a 10.8016(4)
_cell_length_b 23.0207(5)
_cell_length_c 9.9117(3)
_cell_measurement_reflns_used 4165
_cell_measurement_temperature 173(2)
_cell_measurement_theta_max 71.3483
_cell_measurement_theta_min 3.8372
_cell_volume 2292.11(14)
_computing_cell_refinement '<i>CrysAlisPRO</i> (Oxford Diffraction, 2010)'
_computing_data_collection '<i>CrysAlisPRO</i> (Oxford Diffraction, 2010)'
_computing_data_reduction '<i>CrysAlisRED</i> (Oxford Diffraction, 2010)'
_computing_molecular_graphics '<i>SHELXTL</i> (Bruker, 2000)'
_computing_publication_material '<i>SHELXTL</i> (Bruker, 2000)'
_computing_structure_refinement '<i>SHELXL97</i> (Sheldrick, 2008)'
_computing_structure_solution '<i>SHELXS97</i> (Sheldrick, 2008)'
_diffrn_ambient_temperature 173(2)
_diffrn_detector_area_resol_mean 16.1500
_diffrn_measured_fraction_theta_full 0.970
_diffrn_measured_fraction_theta_max 0.952
_diffrn_measurement_device_type 'Xcalibur, Eos, Gemini'
_diffrn_measurement_method '\w scans'
_diffrn_radiation_monochromator graphite
_diffrn_radiation_source 'Enhance (Cu) X-ray Source'
_diffrn_radiation_type CuK\a
_diffrn_radiation_wavelength 1.54178
_diffrn_reflns_av_R_equivalents 0.0335
_diffrn_reflns_av_sigmaI/netI 0.0417
_diffrn_reflns_limit_h_max 11
_diffrn_reflns_limit_h_min -13
_diffrn_reflns_limit_k_max 20
_diffrn_reflns_limit_k_min -28
_diffrn_reflns_limit_l_max 11
_diffrn_reflns_limit_l_min -11
_diffrn_reflns_number 11211
_diffrn_reflns_theta_full 67.50
_diffrn_reflns_theta_max 71.48
_diffrn_reflns_theta_min 3.84
_exptl_absorpt_coefficient_mu 0.910
_exptl_absorpt_correction_T_max 1.00000
_exptl_absorpt_correction_T_min 0.83712
_exptl_absorpt_correction_type multi-scan
_exptl_absorpt_process_details
;
Oxford Diffraction, (2010), CrysAlisPro, Agilent Technologies.
;
_exptl_crystal_colour colorless
_exptl_crystal_density_diffrn 1.436
_exptl_crystal_density_method 'not measured'
_exptl_crystal_description needle
_exptl_crystal_F_000 1040
_exptl_crystal_size_max 0.48
_exptl_crystal_size_mid 0.04
_exptl_crystal_size_min 0.03
_refine_diff_density_max 0.316
_refine_diff_density_min -0.281
_refine_diff_density_rms 0.060
_refine_ls_extinction_method none
_refine_ls_goodness_of_fit_ref 1.067
_refine_ls_hydrogen_treatment constr
_refine_ls_matrix_type full
_refine_ls_number_parameters 328
_refine_ls_number_reflns 4254
_refine_ls_number_restraints 0
_refine_ls_restrained_S_all 1.067
_refine_ls_R_factor_all 0.0756
_refine_ls_R_factor_gt 0.0537
_refine_ls_shift/su_max 0.001
_refine_ls_shift/su_mean 0.000
_refine_ls_structure_factor_coef Fsqd
_refine_ls_weighting_details 'calc w=1/[\s^2^(Fo^2^)+(0.0852P)^2^+0.9234P] where P=(Fo^2^+2Fc^2^)/3'
_refine_ls_weighting_scheme calc
_refine_ls_wR_factor_gt 0.1484
_refine_ls_wR_factor_ref 0.1588
_reflns_number_gt 3402
_reflns_number_total 4254
_reflns_threshold_expression >2sigma(I)
_cod_data_source_file c2gc36066g.txt
_cod_data_source_block zhang-2
_cod_original_cell_volume 2292.11(13)
_cod_original_sg_symbol_H-M 'P 21/c'
_cod_database_code 7208845

loop_
_symmetry_equiv_pos_as_xyz
'x, y, z'
'-x, y+1/2, -z+1/2'
'-x, -y, -z'
'x, -y-1/2, z-1/2'

loop_
_atom_site_label
_atom_site_type_symbol
_atom_site_fract_x
_atom_site_fract_y
_atom_site_fract_z
_atom_site_U_iso_or_equiv
_atom_site_adp_type
_atom_site_occupancy
_atom_site_symmetry_multiplicity
_atom_site_calc_flag
_atom_site_refinement_flags
O1 O 0.35755(18) 0.88300(8) 0.61085(18) 0.0438(5) Uani 1 1 d .
O2 O 0.15294(17) 0.87193(7) 0.61657(17) 0.0377(4) Uani 1 1 d .
O3 O 0.18396(19) 0.99783(7) 0.59138(18) 0.0422(5) Uani 1 1 d .
O4 O 0.07031(17) 1.06882(7) 0.13437(17) 0.0351(4) Uani 1 1 d .
O5 O -0.15310(17) 0.86000(8) 0.22748(19) 0.0412(4) Uani 1 1 d .
O6 O 0.09695(19) 0.78395(7) -0.01075(19) 0.0424(4) Uani 1 1 d .
O7 O 0.24167(16) 0.99037(7) 0.00365(17) 0.0340(4) Uani 1 1 d .
O8 O 0.39203(19) 0.77305(8) 0.1818(2) 0.0480(5) Uani 1 1 d .
N1 N 0.1405(2) 1.04494(8) 0.3752(2) 0.0315(4) Uani 1 1 d .
N2 N 0.25270(18) 0.90037(8) 0.31049(19) 0.0274(4) Uani 1 1 d .
N3 N -0.0512(2) 0.82126(8) 0.0818(2) 0.0317(4) Uani 1 1 d .
C1 C 0.1818(2) 0.93515(9) 0.1778(2) 0.0265(5) Uani 1 1 d .
H1 H 0.1423 0.9088 0.0953 0.032 Uiso 1 1 calc R
C2 C 0.0678(2) 0.96764(9) 0.2099(2) 0.0274(5) Uani 1 1 d .
H2 H -0.0197 0.9589 0.1362 0.033 Uiso 1 1 calc R
C3 C 0.0906(2) 1.03258(10) 0.2286(2) 0.0294(5) Uani 1 1 d .
C4 C 0.1427(2) 0.99722(10) 0.4608(2) 0.0307(5) Uani 1 1 d .
C5 C 0.0776(2) 0.94661(9) 0.3600(2) 0.0284(5) Uani 1 1 d .
H5 H -0.0109 0.9384 0.3613 0.034 Uiso 1 1 calc R
C6 C 0.1621(2) 0.89144(10) 0.3888(2) 0.0289(5) Uani 1 1 d .
C7 C 0.0825(2) 0.83394(10) 0.3265(2) 0.0309(5) Uani 1 1 d .
H7 H 0.0779 0.8097 0.4059 0.037 Uiso 1 1 calc R
C8 C -0.0547(2) 0.84133(10) 0.2114(3) 0.0317(5) Uani 1 1 d .
C9 C 0.0725(2) 0.80130(9) 0.0917(3) 0.0331(5) Uani 1 1 d .
C10 C 0.1645(2) 0.80337(10) 0.2502(2) 0.0328(5) Uani 1 1 d .
H10 H 0.1873 0.7639 0.2882 0.039 Uiso 1 1 calc R
C11 C 0.2923(2) 0.84086(10) 0.2891(2) 0.0318(5) Uani 1 1 d .
H11 H 0.3501 0.8277 0.3858 0.038 Uiso 1 1 calc R
C12 C 0.2392(2) 0.88228(10) 0.5518(2) 0.0323(5) Uani 1 1 d .
C13 C 0.2098(3) 0.86846(13) 0.7730(3) 0.0481(7) Uani 1 1 d .
H13A H 0.2774 0.8390 0.8016 0.072 Uiso 1 1 calc R
H13B H 0.1413 0.8588 0.8094 0.072 Uiso 1 1 calc R
H13C H 0.2484 0.9052 0.8120 0.072 Uiso 1 1 calc R
C14 C 0.1866(3) 1.10271(10) 0.4363(3) 0.0366(6) Uani 1 1 d .
H14A H 0.1715 1.1071 0.5264 0.044 Uiso 1 1 calc R
H14B H 0.1348 1.1322 0.3693 0.044 Uiso 1 1 calc R
C15 C 0.3316(3) 1.11187(12) 0.4647(4) 0.0599(9) Uani 1 1 d .
H15A H 0.3830 1.0821 0.5287 0.090 Uiso 1 1 calc R
H15B H 0.3587 1.1492 0.5088 0.090 Uiso 1 1 calc R
H15C H 0.3459 1.1102 0.3747 0.090 Uiso 1 1 calc R
C16 C -0.1703(3) 0.81674(11) -0.0508(3) 0.0383(6) Uani 1 1 d .
H16A H -0.1458 0.8211 -0.1350 0.046 Uiso 1 1 calc R
H16B H -0.2322 0.8476 -0.0526 0.046 Uiso 1 1 calc R
C17 C -0.2370(3) 0.75794(12) -0.0564(3) 0.0493(7) Uani 1 1 d .
H17A H -0.1777 0.7276 -0.0612 0.074 Uiso 1 1 calc R
H17B H -0.3175 0.7562 -0.1407 0.074 Uiso 1 1 calc R
H17C H -0.2577 0.7530 0.0292 0.074 Uiso 1 1 calc R
C18 C 0.2759(2) 0.97526(9) 0.1462(2) 0.0285(5) Uani 1 1 d .
C19 C 0.3861(2) 1.00409(10) 0.2283(3) 0.0356(5) Uani 1 1 d .
H19 H 0.4292 1.0015 0.3284 0.043 Uiso 1 1 calc R
C20 C 0.4240(3) 1.03952(11) 0.1314(3) 0.0431(6) Uani 1 1 d .
H20 H 0.4968 1.0644 0.1563 0.052 Uiso 1 1 calc R
C21 C 0.3352(3) 1.03005(11) -0.0011(3) 0.0420(6) Uani 1 1 d .
H21 H 0.3362 1.0477 -0.0850 0.050 Uiso 1 1 calc R
C22 C 0.3711(2) 0.83111(11) 0.1952(3) 0.0345(5) Uani 1 1 d .
C23 C 0.4372(3) 0.86161(13) 0.1289(3) 0.0480(7) Uani 1 1 d .
H23 H 0.4411 0.9019 0.1239 0.058 Uiso 1 1 calc R
C24 C 0.5007(3) 0.82092(14) 0.0673(3) 0.0529(7) Uani 1 1 d .
H24 H 0.5532 0.8294 0.0136 0.064 Uiso 1 1 calc R
C25 C 0.4705(3) 0.76877(14) 0.1014(3) 0.0492(7) Uani 1 1 d .
H25 H 0.4988 0.7340 0.0744 0.059 Uiso 1 1 calc R

loop_
_atom_site_aniso_label
_atom_site_aniso_U_11
_atom_site_aniso_U_22
_atom_site_aniso_U_33
_atom_site_aniso_U_23
_atom_site_aniso_U_13
_atom_site_aniso_U_12
O1 0.0448(11) 0.0507(12) 0.0317(9) -0.0004(8) 0.0090(8) 0.0004(8)
O2 0.0534(10) 0.0350(10) 0.0265(9) 0.0023(7) 0.0167(7) -0.0024(7)
O3 0.0703(12) 0.0275(9) 0.0294(10) -0.0037(7) 0.0189(8) -0.0002(8)
O4 0.0469(10) 0.0219(8) 0.0360(9) 0.0050(7) 0.0145(7) 0.0029(7)
O5 0.0432(10) 0.0391(10) 0.0449(10) -0.0088(8) 0.0205(8) -0.0033(8)
O6 0.0595(11) 0.0329(10) 0.0413(10) -0.0129(8) 0.0263(8) -0.0063(8)
O7 0.0421(9) 0.0311(9) 0.0315(9) 0.0047(7) 0.0169(7) -0.0001(7)
O8 0.0504(11) 0.0316(10) 0.0650(13) -0.0073(9) 0.0248(9) 0.0072(8)
N1 0.0449(11) 0.0197(10) 0.0318(10) -0.0030(7) 0.0164(8) -0.0002(8)
N2 0.0366(10) 0.0201(9) 0.0263(10) 0.0012(7) 0.0125(8) 0.0031(7)
N3 0.0435(11) 0.0218(10) 0.0307(10) -0.0024(7) 0.0146(8) -0.0052(8)
C1 0.0343(11) 0.0182(11) 0.0256(11) -0.0010(8) 0.0094(8) 0.0004(8)
C2 0.0332(11) 0.0190(11) 0.0299(12) 0.0000(8) 0.0115(9) 0.0000(8)
C3 0.0328(11) 0.0231(12) 0.0331(12) 0.0008(9) 0.0131(9) 0.0017(9)
C4 0.0426(13) 0.0223(12) 0.0313(13) -0.0022(9) 0.0183(10) 0.0011(9)
C5 0.0361(12) 0.0205(11) 0.0309(12) -0.0008(8) 0.0149(9) -0.0007(9)
C6 0.0378(12) 0.0222(11) 0.0283(12) -0.0009(8) 0.0140(9) -0.0012(9)
C7 0.0443(13) 0.0210(11) 0.0296(12) 0.0023(9) 0.0162(10) -0.0003(9)
C8 0.0449(13) 0.0189(11) 0.0345(13) -0.0015(9) 0.0184(10) -0.0060(9)
C9 0.0495(14) 0.0169(11) 0.0371(13) -0.0038(9) 0.0208(11) -0.0063(9)
C10 0.0465(13) 0.0195(11) 0.0355(13) 0.0032(9) 0.0186(10) 0.0032(9)
C11 0.0410(12) 0.0238(12) 0.0295(12) 0.0037(9) 0.0116(9) 0.0048(9)
C12 0.0487(14) 0.0207(11) 0.0293(12) 0.0001(9) 0.0163(10) 0.0010(9)
C13 0.0730(19) 0.0463(16) 0.0274(13) 0.0012(11) 0.0214(12) -0.0070(13)
C14 0.0554(15) 0.0192(12) 0.0368(13) -0.0056(9) 0.0188(11) -0.0015(10)
C15 0.0555(17) 0.0293(15) 0.088(2) -0.0211(15) 0.0182(16) -0.0052(12)
C16 0.0473(14) 0.0310(13) 0.0338(13) -0.0041(10) 0.0117(10) -0.0056(10)
C17 0.0521(16) 0.0340(15) 0.0564(17) -0.0094(12) 0.0136(13) -0.0114(12)
C18 0.0383(12) 0.0195(11) 0.0301(11) 0.0014(8) 0.0155(9) 0.0038(9)
C19 0.0401(13) 0.0285(13) 0.0372(13) -0.0036(9) 0.0129(10) 0.0001(10)
C20 0.0430(14) 0.0322(14) 0.0595(17) -0.0013(12) 0.0253(12) -0.0076(11)
C21 0.0498(15) 0.0333(14) 0.0529(16) 0.0108(11) 0.0306(13) -0.0011(11)
C22 0.0372(12) 0.0306(13) 0.0321(12) -0.0036(9) 0.0086(9) 0.0068(9)
C23 0.0562(17) 0.0371(15) 0.0604(18) 0.0026(12) 0.0326(14) 0.0099(12)
C24 0.0568(17) 0.058(2) 0.0544(18) 0.0026(14) 0.0327(14) 0.0173(14)
C25 0.0410(14) 0.0531(19) 0.0516(17) -0.0188(13) 0.0146(12) 0.0119(12)

loop_
_atom_type_symbol
_atom_type_description
_atom_type_scat_dispersion_real
_atom_type_scat_dispersion_imag
_atom_type_scat_source
C C 0.0033 0.0016 'International Tables Vol C Tables 4.2.6.8 and 6.1.1.4'
H H 0.0000 0.0000 'International Tables Vol C Tables 4.2.6.8 and 6.1.1.4'
N N 0.0061 0.0033 'International Tables Vol C Tables 4.2.6.8 and 6.1.1.4'
O O 0.0106 0.0060 'International Tables Vol C Tables 4.2.6.8 and 6.1.1.4'

loop_
_geom_angle_atom_site_label_1
_geom_angle_atom_site_label_2
_geom_angle_atom_site_label_3
_geom_angle
C12 O2 C13 115.5(2)
C18 O7 C21 106.31(19)
C25 O8 C22 106.7(2)
C3 N1 C4 113.22(18)
C3 N1 C14 124.19(19)
C4 N1 C14 122.60(19)
C6 N2 C11 103.36(17)
C6 N2 C1 108.41(17)
C11 N2 C1 117.06(17)
C8 N3 C9 113.7(2)
C8 N3 C16 122.9(2)
C9 N3 C16 123.2(2)
C18 C1 N2 110.49(17)
C18 C1 C2 113.21(17)
N2 C1 C2 105.30(17)
C18 C1 H1 109.2
N2 C1 H1 109.2
C2 C1 H1 109.2
C3 C2 C5 104.11(17)
C3 C2 C1 112.96(18)
C5 C2 C1 105.48(17)
C3 C2 H2 111.3
C5 C2 H2 111.3
C1 C2 H2 111.3
O4 C3 N1 124.0(2)
O4 C3 C2 127.6(2)
N1 C3 C2 108.34(18)
O3 C4 N1 124.5(2)
O3 C4 C5 127.7(2)
N1 C4 C5 107.69(19)
C4 C5 C6 114.30(18)
C4 C5 C2 104.21(17)
C6 C5 C2 105.56(17)
C4 C5 H5 110.8
C6 C5 H5 110.8
C2 C5 H5 110.8
N2 C6 C5 104.63(17)
N2 C6 C12 111.48(18)
C5 C6 C12 111.50(18)
N2 C6 C7 106.49(17)
C5 C6 C7 114.99(18)
C12 C6 C7 107.67(18)
C8 C7 C10 105.28(18)
C8 C7 C6 116.33(18)
C10 C7 C6 104.39(18)
C8 C7 H7 110.2
C10 C7 H7 110.2
C6 C7 H7 110.2
O5 C8 N3 124.6(2)
O5 C8 C7 127.3(2)
N3 C8 C7 108.1(2)
O6 C9 N3 123.7(2)
O6 C9 C10 128.2(2)
N3 C9 C10 108.11(19)
C9 C10 C7 104.38(19)
C9 C10 C11 117.26(19)
C7 C10 C11 104.18(18)
C9 C10 H10 110.2
C7 C10 H10 110.2
C11 C10 H10 110.2
N2 C11 C22 119.5(2)
N2 C11 C10 105.88(18)
C22 C11 C10 114.92(19)
N2 C11 H11 105.1
C22 C11 H11 105.1
C10 C11 H11 105.1
O1 C12 O2 125.3(2)
O1 C12 C6 125.6(2)
O2 C12 C6 109.08(19)
O2 C13 H13A 109.5
O2 C13 H13B 109.5
H13A C13 H13B 109.5
O2 C13 H13C 109.5
H13A C13 H13C 109.5
H13B C13 H13C 109.5
N1 C14 C15 112.1(2)
N1 C14 H14A 109.2
C15 C14 H14A 109.2
N1 C14 H14B 109.2
C15 C14 H14B 109.2
H14A C14 H14B 107.9
C14 C15 H15A 109.5
C14 C15 H15B 109.5
H15A C15 H15B 109.5
C14 C15 H15C 109.5
H15A C15 H15C 109.5
H15B C15 H15C 109.5
N3 C16 C17 110.0(2)
N3 C16 H16A 109.7
C17 C16 H16A 109.7
N3 C16 H16B 109.7
C17 C16 H16B 109.7
H16A C16 H16B 108.2
C16 C17 H17A 109.5
C16 C17 H17B 109.5
H17A C17 H17B 109.5
C16 C17 H17C 109.5
H17A C17 H17C 109.5
H17B C17 H17C 109.5
C19 C18 O7 110.1(2)
C19 C18 C1 134.4(2)
O7 C18 C1 115.38(19)
C18 C19 C20 106.4(2)
C18 C19 H19 126.8
C20 C19 H19 126.8
C21 C20 C19 106.8(2)
C21 C20 H20 126.6
C19 C20 H20 126.6
C20 C21 O7 110.3(2)
C20 C21 H21 124.8
O7 C21 H21 124.8
C23 C22 O8 109.2(2)
C23 C22 C11 139.5(2)
O8 C22 C11 111.1(2)
C22 C23 C24 107.1(3)
C22 C23 H23 126.4
C24 C23 H23 126.4
C25 C24 C23 106.6(3)
C25 C24 H24 126.7
C23 C24 H24 126.7
C24 C25 O8 110.4(2)
C24 C25 H25 124.8
O8 C25 H25 124.8

loop_
_geom_bond_atom_site_label_1
_geom_bond_atom_site_label_2
_geom_bond_distance
O1 C12 1.195(3)
O2 C12 1.333(3)
O2 C13 1.445(3)
O3 C4 1.204(3)
O4 C3 1.211(3)
O5 C8 1.210(3)
O6 C9 1.207(3)
O7 C18 1.368(3)
O7 C21 1.376(3)
O8 C25 1.364(3)
O8 C22 1.370(3)
N1 C3 1.381(3)
N1 C4 1.383(3)
N1 C14 1.470(3)
N2 C6 1.470(3)
N2 C11 1.474(3)
N2 C1 1.489(3)
N3 C8 1.380(3)
N3 C9 1.382(3)
N3 C16 1.466(3)
C1 C18 1.489(3)
C1 C2 1.571(3)
C1 H1 0.9800
C2 C3 1.515(3)
C2 C5 1.530(3)
C2 H2 0.9800
C4 C5 1.528(3)
C5 C6 1.528(3)
C5 H5 0.9800
C6 C12 1.535(3)
C6 C7 1.575(3)
C7 C8 1.512(3)
C7 C10 1.531(3)
C7 H7 0.9800
C9 C10 1.520(3)
C10 C11 1.552(3)
C10 H10 0.9800
C11 C22 1.491(3)
C11 H11 0.9800
C13 H13A 0.9600
C13 H13B 0.9600
C13 H13C 0.9600
C14 C15 1.502(4)
C14 H14A 0.9700
C14 H14B 0.9700
C15 H15A 0.9600
C15 H15B 0.9600
C15 H15C 0.9600
C16 C17 1.525(3)
C16 H16A 0.9700
C16 H16B 0.9700
C17 H17A 0.9600
C17 H17B 0.9600
C17 H17C 0.9600
C18 C19 1.345(3)
C19 C20 1.430(4)
C19 H19 0.9300
C20 C21 1.329(4)
C20 H20 0.9300
C21 H21 0.9300
C22 C23 1.334(4)
C23 C24 1.424(4)
C23 H23 0.9300
C24 C25 1.320(4)
C24 H24 0.9300
C25 H25 0.9300

loop_
_geom_hbond_atom_site_label_D
_geom_hbond_atom_site_label_H
_geom_hbond_atom_site_label_A
_geom_hbond_distance_DH
_geom_hbond_distance_HA
_geom_hbond_distance_DA
_geom_hbond_angle_DHA
_geom_hbond_site_symmetry_A
C2 H2 O4 0.98 2.61 3.291(3) 126.7 3_575
C2 H2 O7 0.98 2.57 3.375(3) 139.6 3_575
C5 H5 O3 0.98 2.55 3.295(3) 132.5 3_576
C7 H7 O6 0.98 2.29 3.131(3) 143.1 4_576
C20 H20 O1 0.93 2.57 3.293(3) 135.1 3_676

loop_
_geom_torsion_atom_site_label_1
_geom_torsion_atom_site_label_2
_geom_torsion_atom_site_label_3
_geom_torsion_atom_site_label_4
_geom_torsion
C6 N2 C1 C18 144.71(17)
C11 N2 C1 C18 -99.0(2)
C6 N2 C1 C2 22.1(2)
C11 N2 C1 C2 138.46(18)
C18 C1 C2 C3 -10.2(3)
N2 C1 C2 C3 110.57(19)
C18 C1 C2 C5 -123.31(19)
N2 C1 C2 C5 -2.5(2)
C4 N1 C3 O4 174.0(2)
C14 N1 C3 O4 -5.7(4)
C4 N1 C3 C2 -6.1(3)
C14 N1 C3 C2 174.1(2)
C5 C2 C3 O4 -166.6(2)
C1 C2 C3 O4 79.5(3)
C5 C2 C3 N1 13.6(2)
C1 C2 C3 N1 -100.3(2)
C3 N1 C4 O3 178.8(2)
C14 N1 C4 O3 -1.4(4)
C3 N1 C4 C5 -4.2(3)
C14 N1 C4 C5 175.5(2)
O3 C4 C5 C6 -56.0(3)
N1 C4 C5 C6 127.1(2)
O3 C4 C5 C2 -170.7(2)
N1 C4 C5 C2 12.4(2)
C3 C2 C5 C4 -15.3(2)
C1 C2 C5 C4 103.86(18)
C3 C2 C5 C6 -136.03(18)
C1 C2 C5 C6 -16.9(2)
C11 N2 C6 C5 -157.90(17)
C1 N2 C6 C5 -33.0(2)
C11 N2 C6 C12 81.5(2)
C1 N2 C6 C12 -153.67(17)
C11 N2 C6 C7 -35.7(2)
C1 N2 C6 C7 89.16(19)
C4 C5 C6 N2 -83.5(2)
C2 C5 C6 N2 30.5(2)
C4 C5 C6 C12 37.2(3)
C2 C5 C6 C12 151.09(19)
C4 C5 C6 C7 160.10(19)
C2 C5 C6 C7 -86.0(2)
N2 C6 C7 C8 -97.9(2)
C5 C6 C7 C8 17.5(3)
C12 C6 C7 C8 142.4(2)
N2 C6 C7 C10 17.6(2)
C5 C6 C7 C10 132.97(19)
C12 C6 C7 C10 -102.1(2)
C9 N3 C8 O5 -179.0(2)
C16 N3 C8 O5 -4.2(3)
C9 N3 C8 C7 -0.7(2)
C16 N3 C8 C7 174.07(19)
C10 C7 C8 O5 174.6(2)
C6 C7 C8 O5 -70.4(3)
C10 C7 C8 N3 -3.6(2)
C6 C7 C8 N3 111.4(2)
C8 N3 C9 O6 -177.3(2)
C16 N3 C9 O6 7.9(3)
C8 N3 C9 C10 4.8(3)
C16 N3 C9 C10 -169.94(19)
O6 C9 C10 C7 175.5(2)
N3 C9 C10 C7 -6.7(2)
O6 C9 C10 C11 60.9(3)
N3 C9 C10 C11 -121.3(2)
C8 C7 C10 C9 6.1(2)
C6 C7 C10 C9 -116.92(19)
C8 C7 C10 C11 129.63(18)
C6 C7 C10 C11 6.6(2)
C6 N2 C11 C22 171.90(19)
C1 N2 C11 C22 52.8(3)
C6 N2 C11 C10 40.3(2)
C1 N2 C11 C10 -78.8(2)
C9 C10 C11 N2 85.9(2)
C7 C10 C11 N2 -28.8(2)
C9 C10 C11 C22 -48.3(3)
C7 C10 C11 C22 -163.02(19)
C13 O2 C12 O1 7.8(3)
C13 O2 C12 C6 -173.74(19)
N2 C6 C12 O1 1.1(3)
C5 C6 C12 O1 -115.4(3)
C7 C6 C12 O1 117.6(3)
N2 C6 C12 O2 -177.36(18)
C5 C6 C12 O2 66.1(2)
C7 C6 C12 O2 -60.9(2)
C3 N1 C14 C15 -89.4(3)
C4 N1 C14 C15 90.9(3)
C8 N3 C16 C17 -87.9(3)
C9 N3 C16 C17 86.4(3)
C21 O7 C18 C19 0.1(2)
C21 O7 C18 C1 176.12(19)
N2 C1 C18 C19 -32.0(3)
C2 C1 C18 C19 85.8(3)
N2 C1 C18 O7 153.21(18)
C2 C1 C18 O7 -89.0(2)
O7 C18 C19 C20 -0.1(3)
C1 C18 C19 C20 -175.1(2)
C18 C19 C20 C21 0.2(3)
C19 C20 C21 O7 -0.1(3)
C18 O7 C21 C20 0.0(3)
C25 O8 C22 C23 -1.6(3)
C25 O8 C22 C11 -176.73(19)
N2 C11 C22 C23 10.5(5)
C10 C11 C22 C23 138.1(3)
N2 C11 C22 O8 -176.59(19)
C10 C11 C22 O8 -49.0(3)
O8 C22 C23 C24 1.4(3)
C11 C22 C23 C24 174.4(3)
C22 C23 C24 C25 -0.7(3)
C23 C24 C25 O8 -0.3(3)
C22 O8 C25 C24 1.2(3)
